data_2311702
loop_
_publ_author_name
'Tsubomoto, Yutaka'
'Hayashi, Satoko'
'Nakanishi, Waro'
'Sasamori, Takahiro'
'Tokitoh, Norihiro'

_publ_section_title
;
 Nature of E<sub>2</sub>X<sub>2</sub> \s(4c-6e) of the X---E-E---X type at
 naphthalene 1,8-positions and model, elucidated by X-ray crystallographic
 analysis and QC calculations with the QTAIM approach.
;
_journal_issue 'Pt 2'
_journal_name_full 'Acta crystallographica Section B, Structural science, crystal engineering and materials'
_journal_page_first 265
_journal_page_last 275
_journal_paper_doi 10.1107/S205252061700364X
_journal_volume 73
_journal_year 2017
_chemical_formula_moiety 'C20 H12 Cl2 Se2'
_chemical_formula_sum 'C20 H12 Cl2 Se2'
_chemical_formula_weight 481.12
_chemical_name_common Compound_3
_space_group_IT_number 29
_space_group_name_Hall 'P 2c -2ac'
_space_group_name_H-M_alt 'P c a 21'
_symmetry_cell_setting orthorhombic
_symmetry_space_group_name_Hall 'P 2c -2ac'
_symmetry_space_group_name_H-M 'P c a 21'
_atom_sites_solution_hydrogens geom
_atom_sites_solution_primary direct
_atom_sites_solution_secondary difmap
_audit_creation_method SHELXL-97
_cell_angle_alpha 90.00
_cell_angle_beta 90.00
_cell_angle_gamma 90.00
_cell_formula_units_Z 8
_cell_length_a 7.89330(10)
_cell_length_b 29.1713(4)
_cell_length_c 14.4594(2)
_cell_measurement_reflns_used 6129
_cell_measurement_temperature 103(2)
_cell_measurement_theta_max 25.50
_cell_measurement_theta_min 2.09
_cell_volume 3329.39(8)
_computing_cell_refinement HKL2000
_computing_data_collection CrystalClear
_computing_data_reduction HKL2000
_computing_structure_refinement 'SHELXL-97 (Sheldrick, 1997)'
_computing_structure_solution SIR-97
_diffrn_ambient_temperature 103(2)
_diffrn_detector_area_resol_mean 7.31
_diffrn_measured_fraction_theta_full 0.992
_diffrn_measured_fraction_theta_max 0.992
_diffrn_measurement_device_type 'Rigaku Mercury'
_diffrn_measurement_method \w
_diffrn_radiation_monochromator graphite
_diffrn_radiation_source 'fine-focus sealed tube'
_diffrn_radiation_type MoK\a
_diffrn_radiation_wavelength 0.71069
_diffrn_reflns_av_R_equivalents 0.0484
_diffrn_reflns_av_sigmaI/netI 0.0374
_diffrn_reflns_limit_h_max 9
_diffrn_reflns_limit_h_min -9
_diffrn_reflns_limit_k_max 24
_diffrn_reflns_limit_k_min -35
_diffrn_reflns_limit_l_max 17
_diffrn_reflns_limit_l_min -17
_diffrn_reflns_number 22104
_diffrn_reflns_theta_full 25.50
_diffrn_reflns_theta_max 25.50
_diffrn_reflns_theta_min 2.09
_exptl_absorpt_coefficient_mu 4.761
_exptl_absorpt_correction_T_max 0.7967
_exptl_absorpt_correction_T_min 0.2866
_exptl_absorpt_correction_type multi-scan
_exptl_absorpt_process_details 'Jacobson, R. (1998) Private communication'
_exptl_crystal_colour yellow
_exptl_crystal_density_diffrn 1.920
_exptl_crystal_density_method 'not measured'
_exptl_crystal_description prism
_exptl_crystal_F_000 1872
_exptl_crystal_size_max 0.35
_exptl_crystal_size_mid 0.30
_exptl_crystal_size_min 0.05
_refine_diff_density_max 0.406
_refine_diff_density_min -0.589
_refine_ls_abs_structure_details 'Flack H D (1983), Acta Cryst. A39, 876-881'
_refine_ls_abs_structure_Flack 0.122(6)
_refine_ls_extinction_method none
_refine_ls_goodness_of_fit_ref 1.058
_refine_ls_hydrogen_treatment constr
_refine_ls_matrix_type full
_refine_ls_number_parameters 433
_refine_ls_number_reflns 6129
_refine_ls_number_restraints 1
_refine_ls_restrained_S_all 1.058
_refine_ls_R_factor_all 0.0264
_refine_ls_R_factor_gt 0.0243
_refine_ls_shift/su_max 0.001
_refine_ls_shift/su_mean 0.000
_refine_ls_structure_factor_coef Fsqd
_refine_ls_weighting_details 'calc w=1/[\s^2^(Fo^2^)+(0.0339P)^2^+0.0876P] where P=(Fo^2^+2Fc^2^)/3'
_refine_ls_weighting_scheme calc
_refine_ls_wR_factor_gt 0.0592
_refine_ls_wR_factor_ref 0.0600
_reflns_number_gt 5798
_reflns_number_total 6129
_reflns_threshold_expression >2sigma(I)
_cod_data_source_file xm5002sup1.cif
_cod_data_source_block Compound_3
_cod_database_code 2311702

loop_
_symmetry_equiv_pos_as_xyz
'x, y, z'
'-x, -y, z+1/2'
'-x+1/2, y, z+1/2'
'x+1/2, -y, z'

loop_
_atom_site_type_symbol
_atom_site_label
_atom_site_fract_x
_atom_site_fract_y
_atom_site_fract_z
_atom_site_U_iso_or_equiv
_atom_site_adp_type
_atom_site_calc_flag
_atom_site_refinement_flags
_atom_site_occupancy
_atom_site_symmetry_multiplicity
Se Se1 0.74230(4) 0.337194(10) 0.16680(3) 0.01725(8) Uani d . 1 1
Se Se2 0.75315(4) 0.416685(10) 0.16063(3) 0.01776(8) Uani d . 1 1
C C1 0.9777(4) 0.31953(11) 0.1918(2) 0.0176(7) Uani d . 1 1
C C2 1.0970(4) 0.35394(10) 0.1928(2) 0.0174(7) Uani d . 1 1
H H1 1.0629 0.3845 0.1801 0.021 Uiso calc R 1 1
C C3 1.2685(4) 0.34480(12) 0.2125(3) 0.0218(7) Uani d . 1 1
H H2 1.3491 0.3690 0.2113 0.026 Uiso calc R 1 1
C C4 1.3187(4) 0.30151(12) 0.2330(2) 0.0179(7) Uani d . 1 1
H H3 1.4335 0.2959 0.2492 0.021 Uiso calc R 1 1
C C5 1.2014(4) 0.26422(12) 0.2308(2) 0.0170(7) Uani d . 1 1
C C6 1.2593(4) 0.21996(11) 0.2493(2) 0.0183(7) Uani d . 1 1
H H4 1.3751 0.2154 0.2645 0.022 Uiso calc R 1 1
C C7 1.1521(4) 0.18292(12) 0.2459(2) 0.0202(7) Uani d . 1 1
H H5 1.1934 0.1529 0.2578 0.024 Uiso calc R 1 1
C C8 0.9815(4) 0.19007(11) 0.2248(2) 0.0195(7) Uani d . 1 1
H H6 0.9062 0.1647 0.2228 0.023 Uiso calc R 1 1
C C9 0.9214(4) 0.23307(10) 0.2071(2) 0.0156(6) Uani d . 1 1
C C10 1.0265(4) 0.27293(10) 0.2087(2) 0.0156(6) Uani d . 1 1
Cl Cl1 0.70751(9) 0.23651(3) 0.17768(6) 0.01977(17) Uani d . 1 1
C C11 0.8443(4) 0.42799(10) 0.0360(2) 0.0189(7) Uani d . 1 1
C C12 0.8871(4) 0.39000(10) -0.0164(2) 0.0190(6) Uani d . 1 1
H H7 0.8686 0.3601 0.0077 0.023 Uiso calc R 1 1
C C13 0.9574(4) 0.39526(11) -0.1046(2) 0.0236(7) Uani d . 1 1
H H8 0.9837 0.3687 -0.1398 0.028 Uiso calc R 1 1
C C14 0.9892(4) 0.43721(11) -0.1413(2) 0.0205(7) Uani d . 1 1
H H9 1.0386 0.4399 -0.2009 0.025 Uiso calc R 1 1
C C15 0.9476(4) 0.47719(11) -0.0895(2) 0.0199(7) Uani d . 1 1
C C16 0.9808(4) 0.52096(11) -0.1289(2) 0.0231(7) Uani d . 1 1
H H10 1.0308 0.5228 -0.1886 0.028 Uiso calc R 1 1
C C17 0.9419(4) 0.56024(11) -0.0826(2) 0.0248(7) Uani d . 1 1
H H11 0.9647 0.5892 -0.1098 0.030 Uiso calc R 1 1
C C18 0.8681(4) 0.55764(11) 0.0053(2) 0.0244(7) Uani d . 1 1
H H12 0.8412 0.5850 0.0379 0.029 Uiso calc R 1 1
C C19 0.8348(4) 0.51607(10) 0.0444(2) 0.0190(7) Uani d . 1 1
C C20 0.8732(4) 0.47362(10) 0.0007(2) 0.0175(6) Uani d . 1 1
Cl Cl2 0.73688(10) 0.51832(3) 0.15364(6) 0.02253(18) Uani d . 1 1
Se Se3 0.72583(4) 0.157601(11) -0.03026(2) 0.01737(9) Uani d . 1 1
Se Se4 0.71530(4) 0.078749(10) -0.00639(2) 0.01684(8) Uani d . 1 1
C C21 0.4888(3) 0.17690(10) -0.0289(2) 0.0163(6) Uani d . 1 1
C C22 0.3686(4) 0.14380(10) -0.0171(2) 0.0197(7) Uani d . 1 1
H H13 0.4018 0.1125 -0.0165 0.024 Uiso calc R 1 1
C C23 0.1963(4) 0.15506(10) -0.0057(2) 0.0213(7) Uani d . 1 1
H H14 0.1141 0.1315 0.0001 0.026 Uiso calc R 1 1
C C24 0.1477(4) 0.19985(10) -0.0032(2) 0.0192(6) Uani d . 1 1
H H15 0.0323 0.2072 0.0079 0.023 Uiso calc R 1 1
C C25 0.2664(4) 0.23554(11) -0.0167(2) 0.0172(7) Uani d . 1 1
C C26 0.2099(4) 0.28113(11) -0.0177(2) 0.0205(7) Uani d . 1 1
H H16 0.0939 0.2874 -0.0057 0.025 Uiso calc R 1 1
C C27 0.3168(4) 0.31655(11) -0.0353(2) 0.0225(7) Uani d . 1 1
H H17 0.2756 0.3471 -0.0363 0.027 Uiso calc R 1 1
C C28 0.4893(4) 0.30746(11) -0.0521(2) 0.0217(7) Uani d . 1 1
H H18 0.5650 0.3320 -0.0643 0.026 Uiso calc R 1 1
C C29 0.5481(4) 0.26339(11) -0.0508(2) 0.0167(7) Uani d . 1 1
C C30 0.4428(4) 0.22471(10) -0.0317(2) 0.0152(6) Uani d . 1 1
Cl Cl3 0.76188(9) 0.25699(3) -0.07752(7) 0.02151(17) Uani d . 1 1
C C31 0.6413(4) 0.07263(10) 0.1219(2) 0.0162(6) Uani d . 1 1
C C32 0.6050(4) 0.11194(10) 0.1698(2) 0.0191(6) Uani d . 1 1
H H19 0.6241 0.1407 0.1410 0.023 Uiso calc R 1 1
C C33 0.5402(4) 0.11088(11) 0.2604(2) 0.0208(7) Uani d . 1 1
H H20 0.5193 0.1387 0.2926 0.025 Uiso calc R 1 1
C C34 0.5076(4) 0.07036(11) 0.3017(2) 0.0187(7) Uani d . 1 1
H H21 0.4587 0.0699 0.3617 0.022 Uiso calc R 1 1
C C35 0.5458(4) 0.02833(11) 0.2562(2) 0.0174(7) Uani d . 1 1
C C36 0.5114(4) -0.01362(12) 0.3030(2) 0.0218(7) Uani d . 1 1
H H22 0.4641 -0.0129 0.3634 0.026 Uiso calc R 1 1
C C37 0.5455(4) -0.05473(11) 0.2622(2) 0.0236(7) Uani d . 1 1
H H23 0.5201 -0.0825 0.2935 0.028 Uiso calc R 1 1
C C38 0.6184(4) -0.05573(10) 0.1739(2) 0.0228(7) Uani d . 1 1
H H24 0.6455 -0.0843 0.1459 0.027 Uiso calc R 1 1
C C39 0.6508(4) -0.01562(10) 0.1277(2) 0.0184(7) Uani d . 1 1
C C40 0.6167(4) 0.02867(10) 0.1646(2) 0.0166(6) Uani d . 1 1
Cl Cl4 0.74763(10) -0.02179(3) 0.01936(6) 0.02071(19) Uani d . 1 1

loop_
_atom_site_aniso_label
_atom_site_aniso_U_11
_atom_site_aniso_U_22
_atom_site_aniso_U_33
_atom_site_aniso_U_12
_atom_site_aniso_U_13
_atom_site_aniso_U_23
Se1 0.01572(14) 0.01433(16) 0.02168(17) -0.00062(11) -0.00001(13) 0.00227(16)
Se2 0.02007(15) 0.01465(16) 0.01855(17) 0.00169(11) 0.00142(12) 0.00062(16)
C1 0.0195(16) 0.0192(17) 0.0140(16) 0.0002(12) 0.0020(12) -0.0004(12)
C2 0.0193(16) 0.0153(16) 0.0177(16) -0.0019(12) -0.0018(13) 0.0015(12)
C3 0.0210(18) 0.0201(19) 0.0244(18) -0.0042(13) -0.0005(14) -0.0009(15)
C4 0.0168(16) 0.0182(18) 0.0187(16) -0.0002(14) -0.0011(12) 0.0017(12)
C5 0.0164(17) 0.0169(17) 0.0177(17) -0.0002(13) 0.0037(13) -0.0011(12)
C6 0.0216(17) 0.0176(17) 0.0157(16) -0.0008(14) 0.0008(12) 0.0036(14)
C7 0.0244(19) 0.0168(18) 0.0193(17) 0.0067(14) 0.0013(13) -0.0006(12)
C8 0.0246(18) 0.0150(18) 0.0188(17) -0.0050(13) 0.0012(14) -0.0020(13)
C9 0.0151(15) 0.0158(16) 0.0159(15) -0.0028(12) 0.0006(12) -0.0014(13)
C10 0.0190(16) 0.0168(17) 0.0110(14) 0.0011(12) -0.0002(13) 0.0004(12)
Cl1 0.0171(3) 0.0162(4) 0.0260(4) -0.0020(3) -0.0022(3) -0.0007(3)
C11 0.0173(16) 0.0213(17) 0.0180(16) -0.0024(13) -0.0014(13) 0.0026(13)
C12 0.0196(15) 0.0183(16) 0.0191(16) 0.0036(12) -0.0051(14) -0.0040(14)
C13 0.0296(17) 0.0183(17) 0.0230(18) 0.0035(13) -0.0026(14) -0.0062(14)
C14 0.0212(16) 0.0257(18) 0.0146(16) -0.0009(13) -0.0004(13) 0.0010(14)
C15 0.0190(15) 0.0199(17) 0.0208(16) -0.0009(12) -0.0036(15) 0.0012(15)
C16 0.0230(17) 0.027(2) 0.0192(16) -0.0041(13) -0.0034(14) 0.0053(15)
C17 0.0323(18) 0.0161(16) 0.0259(17) -0.0052(14) -0.0036(16) 0.0043(15)
C18 0.0289(18) 0.0169(16) 0.0274(18) 0.0019(13) -0.0083(16) -0.0008(14)
C19 0.0177(16) 0.0195(17) 0.0198(16) 0.0018(13) -0.0020(13) -0.0007(13)
C20 0.0141(14) 0.0209(16) 0.0176(15) -0.0010(11) -0.0040(14) 0.0002(14)
Cl2 0.0295(4) 0.0177(4) 0.0204(4) 0.0037(3) 0.0007(3) -0.0023(4)
Se3 0.01571(15) 0.01336(17) 0.0231(2) -0.00035(11) 0.00131(16) 0.00212(13)
Se4 0.01997(14) 0.01314(16) 0.01742(17) 0.00077(11) 0.00120(16) 0.00031(13)
C21 0.0166(14) 0.0193(17) 0.0131(15) -0.0002(12) 0.0020(12) 0.0013(13)
C22 0.0236(16) 0.0147(16) 0.0208(17) 0.0005(12) -0.0033(14) 0.0021(13)
C23 0.0203(16) 0.0238(17) 0.0199(17) -0.0049(12) -0.0011(14) 0.0055(16)
C24 0.0170(14) 0.0217(16) 0.0190(15) 0.0007(12) -0.0019(14) 0.0014(14)
C25 0.0177(15) 0.0192(17) 0.0146(17) 0.0014(11) -0.0025(13) -0.0015(14)
C26 0.0211(15) 0.0218(17) 0.0187(18) 0.0031(13) -0.0021(14) -0.0031(14)
C27 0.0266(17) 0.0138(16) 0.0270(18) 0.0042(13) -0.0060(16) -0.0049(14)
C28 0.0241(16) 0.0181(18) 0.0228(17) -0.0047(13) -0.0054(13) 0.0008(13)
C29 0.0159(15) 0.0191(17) 0.0150(15) -0.0011(12) -0.0017(12) -0.0005(12)
C30 0.0179(15) 0.0160(16) 0.0118(15) -0.0010(11) -0.0014(13) -0.0004(12)
Cl3 0.0183(3) 0.0173(4) 0.0289(4) -0.0024(3) 0.0010(3) 0.0045(4)
C31 0.0136(14) 0.0182(16) 0.0168(15) -0.0013(12) -0.0060(13) -0.0011(12)
C32 0.0201(15) 0.0148(15) 0.0225(16) 0.0013(12) -0.0067(15) 0.0014(14)
C33 0.0248(18) 0.0185(17) 0.0192(17) 0.0039(14) -0.0013(15) -0.0061(14)
C34 0.0202(16) 0.0210(18) 0.0149(16) 0.0049(13) -0.0026(13) -0.0023(13)
C35 0.0166(16) 0.0176(17) 0.0179(16) -0.0001(13) -0.0022(13) 0.0001(13)
C36 0.0230(17) 0.0235(17) 0.0191(18) -0.0001(13) -0.0029(13) 0.0036(14)
C37 0.0304(19) 0.0173(18) 0.0232(17) 0.0003(14) 0.0020(16) 0.0063(15)
C38 0.0284(17) 0.0154(16) 0.0245(17) 0.0011(13) -0.0050(15) -0.0006(14)
C39 0.0210(16) 0.0193(17) 0.0149(15) 0.0048(12) -0.0026(13) -0.0015(13)
C40 0.0155(14) 0.0181(16) 0.0162(15) 0.0015(11) -0.0074(14) -0.0012(13)
Cl4 0.0288(4) 0.0155(4) 0.0179(5) 0.0047(3) 0.0007(3) -0.0014(3)

loop_
_atom_type_symbol
_atom_type_description
_atom_type_scat_dispersion_real
_atom_type_scat_dispersion_imag
_atom_type_scat_source
C C 0.0033 0.0016 'International Tables Vol C Tables 4.2.6.8 and 6.1.1.4'
H H 0.0000 0.0000 'International Tables Vol C Tables 4.2.6.8 and 6.1.1.4'
Cl Cl 0.1484 0.1585 'International Tables Vol C Tables 4.2.6.8 and 6.1.1.4'
Se Se -0.0929 2.2259 'International Tables Vol C Tables 4.2.6.8 and 6.1.1.4'

loop_
_geom_angle_atom_site_label_1
_geom_angle_atom_site_label_2
_geom_angle_atom_site_label_3
_geom_angle
C1 Se1 Se2 103.56(9)
C11 Se2 Se1 102.47(9)
C2 C1 C10 120.4(3)
C2 C1 Se1 117.3(2)
C10 C1 Se1 122.3(2)
C1 C2 C3 121.4(3)
C1 C2 H1 119.3
C3 C2 H1 119.3
C4 C3 C2 120.1(3)
C4 C3 H2 120.0
C2 C3 H2 120.0
C3 C4 C5 121.0(3)
C3 C4 H3 119.5
C5 C4 H3 119.5
C6 C5 C4 119.2(3)
C6 C5 C10 121.3(3)
C4 C5 C10 119.5(3)
C7 C6 C5 121.3(3)
C7 C6 H4 119.3
C5 C6 H4 119.3
C6 C7 C8 119.0(3)
C6 C7 H5 120.5
C8 C7 H5 120.5
C9 C8 C7 120.9(3)
C9 C8 H6 119.6
C7 C8 H6 119.6
C8 C9 C10 122.9(3)
C8 C9 Cl1 115.8(2)
C10 C9 Cl1 121.3(2)
C9 C10 C1 127.8(3)
C9 C10 C5 114.6(3)
C1 C10 C5 117.6(3)
C12 C11 C20 120.4(3)
C12 C11 Se2 117.1(2)
C20 C11 Se2 122.4(2)
C11 C12 C13 120.5(3)
C11 C12 H7 119.7
C13 C12 H7 119.7
C14 C13 C12 121.9(3)
C14 C13 H8 119.1
C12 C13 H8 119.1
C13 C14 C15 119.4(3)
C13 C14 H9 120.3
C15 C14 H9 120.3
C16 C15 C14 118.8(3)
C16 C15 C20 120.3(3)
C14 C15 C20 120.8(3)
C17 C16 C15 121.1(3)
C17 C16 H10 119.5
C15 C16 H10 119.5
C16 C17 C18 119.6(3)
C16 C17 H11 120.2
C18 C17 H11 120.2
C19 C18 C17 120.3(3)
C19 C18 H12 119.9
C17 C18 H12 119.9
C18 C19 C20 123.3(3)
C18 C19 Cl2 115.0(2)
C20 C19 Cl2 121.6(2)
C19 C20 C15 115.3(3)
C19 C20 C11 127.7(3)
C15 C20 C11 117.0(3)
C21 Se3 Se4 104.42(9)
C31 Se4 Se3 104.00(9)
C22 C21 C30 120.8(3)
C22 C21 Se3 117.6(2)
C30 C21 Se3 121.3(2)
C21 C22 C23 121.4(3)
C21 C22 H13 119.3
C23 C22 H13 119.3
C24 C23 C22 119.9(3)
C24 C23 H14 120.0
C22 C23 H14 120.0
C23 C24 C25 121.1(3)
C23 C24 H15 119.5
C25 C24 H15 119.5
C26 C25 C24 119.3(3)
C26 C25 C30 120.8(3)
C24 C25 C30 119.9(3)
C27 C26 C25 121.8(3)
C27 C26 H16 119.1
C25 C26 H16 119.1
C26 C27 C28 119.3(3)
C26 C27 H17 120.4
C28 C27 H17 120.4
C29 C28 C27 120.2(3)
C29 C28 H18 119.9
C27 C28 H18 119.9
C28 C29 C30 123.2(3)
C28 C29 Cl3 115.3(2)
C30 C29 Cl3 121.5(2)
C29 C30 C21 128.5(3)
C29 C30 C25 114.7(3)
C21 C30 C25 116.8(3)
C32 C31 C40 120.1(3)
C32 C31 Se4 117.8(2)
C40 C31 Se4 122.1(2)
C31 C32 C33 121.9(3)
C31 C32 H19 119.0
C33 C32 H19 119.0
C34 C33 C32 120.0(3)
C34 C33 H20 120.0
C32 C33 H20 120.0
C33 C34 C35 120.7(3)
C33 C34 H21 119.6
C35 C34 H21 119.6
C34 C35 C36 118.8(3)
C34 C35 C40 120.1(3)
C36 C35 C40 121.1(3)
C37 C36 C35 120.9(3)
C37 C36 H22 119.6
C35 C36 H22 119.6
C36 C37 C38 119.6(3)
C36 C37 H23 120.2
C38 C37 H23 120.2
C39 C38 C37 120.2(3)
C39 C38 H24 119.9
C37 C38 H24 119.9
C38 C39 C40 123.8(3)
C38 C39 Cl4 115.4(2)
C40 C39 Cl4 120.8(2)
C39 C40 C31 128.5(3)
C39 C40 C35 114.4(3)
C31 C40 C35 117.1(3)

loop_
_geom_bond_atom_site_label_1
_geom_bond_atom_site_label_2
_geom_bond_distance
Se1 C1 1.962(3)
Se1 Se2 2.3222(4)
Se2 C11 1.968(3)
C1 C2 1.376(4)
C1 C10 1.434(4)
C2 C3 1.409(4)
C2 H1 0.9500
C3 C4 1.357(5)
C3 H2 0.9500
C4 C5 1.429(5)
C4 H3 0.9500
C5 C6 1.396(5)
C5 C10 1.440(4)
C6 C7 1.373(5)
C6 H4 0.9500
C7 C8 1.397(5)
C7 H5 0.9500
C8 C9 1.365(4)
C8 H6 0.9500
C9 C10 1.429(4)
C9 Cl1 1.744(3)
C11 C12 1.384(4)
C11 C20 1.444(4)
C12 C13 1.399(4)
C12 H7 0.9500
C13 C14 1.357(4)
C13 H8 0.9500
C14 C15 1.424(4)
C14 H9 0.9500
C15 C16 1.423(4)
C15 C20 1.434(5)
C16 C17 1.363(5)
C16 H10 0.9500
C17 C18 1.400(5)
C17 H11 0.9500
C18 C19 1.363(4)
C18 H12 0.9500
C19 C20 1.423(4)
C19 Cl2 1.760(3)
Se3 C21 1.954(3)
Se3 Se4 2.3275(4)
Se4 C31 1.953(3)
C21 C22 1.365(4)
C21 C30 1.442(4)
C22 C23 1.408(4)
C22 H13 0.9500
C23 C24 1.362(4)
C23 H14 0.9500
C24 C25 1.414(4)
C24 H15 0.9500
C25 C26 1.402(4)
C25 C30 1.444(4)
C26 C27 1.358(4)
C26 H16 0.9500
C27 C28 1.408(4)
C27 H17 0.9500
C28 C29 1.367(4)
C28 H18 0.9500
C29 C30 1.428(4)
C29 Cl3 1.741(3)
C31 C32 1.370(4)
C31 C40 1.437(4)
C32 C33 1.408(5)
C32 H19 0.9500
C33 C34 1.348(4)
C33 H20 0.9500
C34 C35 1.423(4)
C34 H21 0.9500
C35 C36 1.424(5)
C35 C40 1.438(5)
C36 C37 1.363(5)
C36 H22 0.9500
C37 C38 1.402(5)
C37 H23 0.9500
C38 C39 1.372(4)
C38 H24 0.9500
C39 C40 1.424(4)
C39 Cl4 1.752(3)

loop_
_geom_torsion_atom_site_label_1
_geom_torsion_atom_site_label_2
_geom_torsion_atom_site_label_3
_geom_torsion_atom_site_label_4
_geom_torsion
C1 Se1 Se2 C11 78.78(13)
Se2 Se1 C1 C2 -5.1(2)
Se2 Se1 C1 C10 174.7(2)
C10 C1 C2 C3 -1.4(5)
Se1 C1 C2 C3 178.4(3)
C1 C2 C3 C4 -1.6(5)
C2 C3 C4 C5 3.1(5)
C3 C4 C5 C6 177.8(3)
C3 C4 C5 C10 -1.7(5)
C4 C5 C6 C7 -178.5(3)
C10 C5 C6 C7 0.9(5)
C5 C6 C7 C8 -0.9(5)
C6 C7 C8 C9 0.5(5)
C7 C8 C9 C10 0.1(5)
C7 C8 C9 Cl1 177.7(2)
C8 C9 C10 C1 -179.7(3)
Cl1 C9 C10 C1 2.8(5)
C8 C9 C10 C5 -0.1(5)
Cl1 C9 C10 C5 -177.7(2)
C2 C1 C10 C9 -177.7(3)
Se1 C1 C10 C9 2.6(4)
C2 C1 C10 C5 2.8(4)
Se1 C1 C10 C5 -177.0(2)
C6 C5 C10 C9 -0.3(5)
C4 C5 C10 C9 179.1(3)
C6 C5 C10 C1 179.3(3)
C4 C5 C10 C1 -1.3(4)
Se1 Se2 C11 C12 -2.7(3)
Se1 Se2 C11 C20 179.9(2)
C20 C11 C12 C13 -0.6(5)
Se2 C11 C12 C13 -178.1(2)
C11 C12 C13 C14 1.2(5)
C12 C13 C14 C15 -1.0(5)
C13 C14 C15 C16 -179.7(3)
C13 C14 C15 C20 0.1(5)
C14 C15 C16 C17 179.4(3)
C20 C15 C16 C17 -0.4(5)
C15 C16 C17 C18 0.0(5)
C16 C17 C18 C19 -0.2(5)
C17 C18 C19 C20 0.8(5)
C17 C18 C19 Cl2 -178.4(2)
C18 C19 C20 C15 -1.1(5)
Cl2 C19 C20 C15 178.0(2)
C18 C19 C20 C11 179.6(3)
Cl2 C19 C20 C11 -1.3(5)
C16 C15 C20 C19 0.9(4)
C14 C15 C20 C19 -178.9(3)
C16 C15 C20 C11 -179.7(3)
C14 C15 C20 C11 0.5(4)
C12 C11 C20 C19 179.0(3)
Se2 C11 C20 C19 -3.6(5)
C12 C11 C20 C15 -0.3(4)
Se2 C11 C20 C15 177.1(2)
C21 Se3 Se4 C31 -69.44(13)
Se4 Se3 C21 C22 -1.2(3)
Se4 Se3 C21 C30 173.3(2)
C30 C21 C22 C23 -1.1(5)
Se3 C21 C22 C23 173.4(2)
C21 C22 C23 C24 -2.3(5)
C22 C23 C24 C25 3.4(5)
C23 C24 C25 C26 177.1(3)
C23 C24 C25 C30 -1.3(5)
C24 C25 C26 C27 -176.4(3)
C30 C25 C26 C27 1.9(5)
C25 C26 C27 C28 -0.7(5)
C26 C27 C28 C29 0.2(5)
C27 C28 C29 C30 -0.9(5)
C27 C28 C29 Cl3 177.4(3)
C28 C29 C30 C21 179.6(3)
Cl3 C29 C30 C21 1.4(4)
C28 C29 C30 C25 2.0(4)
Cl3 C29 C30 C25 -176.2(2)
C22 C21 C30 C29 -174.4(3)
Se3 C21 C30 C29 11.3(4)
C22 C21 C30 C25 3.2(4)
Se3 C21 C30 C25 -171.2(2)
C26 C25 C30 C29 -2.5(4)
C24 C25 C30 C29 175.9(3)
C26 C25 C30 C21 179.6(3)
C24 C25 C30 C21 -2.0(4)
Se3 Se4 C31 C32 2.5(3)
Se3 Se4 C31 C40 179.4(2)
C40 C31 C32 C33 -1.2(5)
Se4 C31 C32 C33 175.7(2)
C31 C32 C33 C34 -1.9(5)
C32 C33 C34 C35 3.1(5)
C33 C34 C35 C36 179.1(3)
C33 C34 C35 C40 -1.3(5)
C34 C35 C36 C37 179.9(3)
C40 C35 C36 C37 0.3(5)
C35 C36 C37 C38 1.2(5)
C36 C37 C38 C39 -1.8(5)
C37 C38 C39 C40 0.9(5)
C37 C38 C39 Cl4 178.2(3)
C38 C39 C40 C31 -178.3(3)
Cl4 C39 C40 C31 4.5(5)
C38 C39 C40 C35 0.6(5)
Cl4 C39 C40 C35 -176.6(2)
C32 C31 C40 C39 -178.2(3)
Se4 C31 C40 C39 4.9(4)
C32 C31 C40 C35 2.9(4)
Se4 C31 C40 C35 -173.9(2)
C34 C35 C40 C39 179.2(3)
C36 C35 C40 C39 -1.2(4)
C34 C35 C40 C31 -1.7(4)
C36 C35 C40 C31 177.9(3)
